data_7001289
loop_
_publ_author_name
'Mikata, Yuji'
'Yamashita, Azusa'
'Kawamura, Ayano'
'Konno, Hideo'
'Miyamoto, Yuka'
'Tamotsu, Satoshi'

_publ_section_title
;
 Bisquinoline-based fluorescent zinc sensors
;
_journal_issue 19
_journal_name_full 'Dalton Transactions'
_journal_page_first 3800
_journal_page_last 3806
_journal_paper_doi 10.1039/b820763a
_journal_year 2009
_chemical_formula_moiety 'C24 H26 Cl2 N4 Zn '
_chemical_formula_sum 'C24 H26 Cl2 N4 Zn'
_chemical_formula_weight 506.78
_space_group_IT_number 60
_symmetry_cell_setting orthorhombic
_symmetry_Int_Tables_number 60
_symmetry_space_group_name_Hall '-P 2n 2ab'
_symmetry_space_group_name_H-M 'P b c n'
_cell_angle_alpha 90.0000
_cell_angle_beta 90.0000
_cell_angle_gamma 90.0000
_cell_formula_units_Z 4
_cell_length_a 15.1410(8)
_cell_length_b 8.1197(5)
_cell_length_c 18.4635(10)
_cell_measurement_reflns_used 5506
_cell_measurement_temperature 173.1
_cell_measurement_theta_max 28.7
_cell_measurement_theta_min 1.3
_cell_volume 2269.9(2)
_computing_cell_refinement CrystalClear
_computing_data_collection CrystalClear
_computing_data_reduction CrystalStructure
_computing_publication_material 'CrystalStructure 3.8'
_computing_structure_refinement SHELXL
_computing_structure_solution SHELXS97
_diffrn_ambient_temperature 173(2)
_diffrn_detector_area_resol_mean 7.31
_diffrn_measured_fraction_theta_full 1.000
_diffrn_measured_fraction_theta_max 1.000
_diffrn_measurement_device_type 'Rigaku Mercury'
_diffrn_measurement_method \w
_diffrn_radiation_type 'Mo K\a'
_diffrn_radiation_wavelength 0.71070
_diffrn_reflns_av_R_equivalents 0.024
_diffrn_reflns_limit_h_max 20
_diffrn_reflns_limit_h_min -18
_diffrn_reflns_limit_k_max 10
_diffrn_reflns_limit_k_min -8
_diffrn_reflns_limit_l_max 24
_diffrn_reflns_limit_l_min -24
_diffrn_reflns_number 17842
_diffrn_reflns_theta_full 28.69
_diffrn_reflns_theta_max 28.69
_exptl_absorpt_coefficient_mu 1.337
_exptl_absorpt_correction_T_max 0.935
_exptl_absorpt_correction_T_min 0.778
_exptl_absorpt_correction_type multi-scan
_exptl_absorpt_process_details 'Jacobson, R. (1998) Private communication'
_exptl_crystal_colour colorless
_exptl_crystal_density_diffrn 1.483
_exptl_crystal_density_method 'not measured'
_exptl_crystal_description unknown
_exptl_crystal_F_000 1048.00
_exptl_crystal_size_max 0.30
_exptl_crystal_size_mid 0.30
_exptl_crystal_size_min 0.05
_refine_diff_density_max 0.57
_refine_diff_density_min -0.45
_refine_ls_extinction_method none
_refine_ls_goodness_of_fit_ref 1.069
_refine_ls_hydrogen_treatment refall
_refine_ls_number_parameters 194
_refine_ls_number_reflns 2927
_refine_ls_R_factor_all 0.0431
_refine_ls_R_factor_gt 0.0328
_refine_ls_shift/su_max 0.0010
_refine_ls_structure_factor_coef Fsqd
_refine_ls_weighting_details 'w = 1/[\s^2^(Fo^2^)+(0.0374P)^2^+1.3788P] where P=(Fo^2^+2Fc^2^)/3'
_refine_ls_weighting_scheme calc
_refine_ls_wR_factor_gt 0.0773
_refine_ls_wR_factor_ref 0.0833
_reflns_number_gt 2402
_reflns_number_total 2927
_reflns_threshold_expression F^2^>2.0\s(F^2^)
_cod_data_source_file b820763a.txt
_cod_data_source_block '__Me2Q2en-ZnCl2-2'
_cod_original_formula_sum 'C24 H26 Cl2 N4 Zn '
_cod_database_code 7001289

loop_
_symmetry_equiv_pos_site_id
_symmetry_equiv_pos_as_xyz
1 +X,+Y,+Z
2 1/2-X,1/2+Y,+Z
3 +X,-Y,1/2+Z
4 1/2-X,1/2-Y,1/2+Z
5 -X,-Y,-Z
6 1/2+X,1/2-Y,-Z
7 -X,+Y,1/2-Z
8 1/2+X,1/2+Y,1/2-Z

loop_
_atom_site_label
_atom_site_type_symbol
_atom_site_fract_x
_atom_site_fract_y
_atom_site_fract_z
_atom_site_U_iso_or_equiv
_atom_site_adp_type
_atom_site_occupancy
_atom_site_symmetry_multiplicity
_atom_site_calc_flag
_atom_site_refinement_flags
_atom_site_disorder_assembly
_atom_site_disorder_group
Zn(1) Zn 0.5000 0.22264(4) 0.7500 0.02645(10) Uani 1.00 2 d S . .
Cl(1) Cl 0.42014(4) 0.41333(7) 0.68046(2) 0.04126(14) Uani 1.00 1 d . . .
N(1) N 0.57604(11) 0.0162(2) 0.79667(9) 0.0379(3) Uani 1.00 1 d . . .
N(2) N 0.62711(10) 0.17879(19) 0.67143(8) 0.0280(3) Uani 1.00 1 d . . .
C(1) C 0.54908(18) -0.1339(2) 0.75619(16) 0.0510(6) Uani 1.00 1 d . . .
C(2) C 0.67003(15) 0.0507(3) 0.78519(12) 0.0447(5) Uani 1.00 1 d . . .
C(3) C 0.69082(13) 0.1105(2) 0.70975(10) 0.0324(4) Uani 1.00 1 d . . .
C(4) C 0.77905(13) 0.0963(2) 0.68538(12) 0.0366(4) Uani 1.00 1 d . . .
C(5) C 0.80115(13) 0.1569(2) 0.61973(12) 0.0367(4) Uani 1.00 1 d . . .
C(6) C 0.75413(15) 0.2935(2) 0.50600(11) 0.0415(4) Uani 1.00 1 d . . .
C(7) C 0.68922(16) 0.3622(2) 0.46559(12) 0.0426(5) Uani 1.00 1 d . . .
C(8) C 0.60264(15) 0.3696(2) 0.49232(10) 0.0370(4) Uani 1.00 1 d . . .
C(9) C 0.58234(14) 0.3086(2) 0.55959(10) 0.0313(4) Uani 1.00 1 d . . .
C(10) C 0.64865(12) 0.2375(2) 0.60321(10) 0.0267(3) Uani 1.00 1 d . . .
C(11) C 0.73612(13) 0.2293(2) 0.57595(11) 0.0318(4) Uani 1.00 1 d . . .
C(12) C 0.5613(2) -0.0060(4) 0.87543(14) 0.0555(7) Uani 1.00 1 d . . .
H(1) H 0.5794(15) -0.135(3) 0.7115(13) 0.046(6) Uiso 1.00 1 . . . .
H(2) H 0.5687(17) -0.223(3) 0.7809(15) 0.053(7) Uiso 1.00 1 . . . .
H(3) H 0.7022(16) -0.045(3) 0.7945(14) 0.054(7) Uiso 1.00 1 . . . .
H(4) H 0.6862(16) 0.143(3) 0.8212(13) 0.046(6) Uiso 1.00 1 . . . .
H(5) H 0.8172(15) 0.051(2) 0.7130(13) 0.040(6) Uiso 1.00 1 . . . .
H(6) H 0.8623(14) 0.152(2) 0.6018(12) 0.042(6) Uiso 1.00 1 . . . .
H(7) H 0.8130(16) 0.283(2) 0.4886(12) 0.043(6) Uiso 1.00 1 . . . .
H(8) H 0.7008(15) 0.404(3) 0.4214(14) 0.052(7) Uiso 1.00 1 . . . .
H(9) H 0.5567(14) 0.420(2) 0.4634(12) 0.040(6) Uiso 1.00 1 . . . .
H(10) H 0.5267(15) 0.314(2) 0.5774(12) 0.037(5) Uiso 1.00 1 . . . .
H(11) H 0.5976(18) -0.081(3) 0.8931(15) 0.064(8) Uiso 1.00 1 . . . .
H(12) H 0.5750(19) 0.097(4) 0.8992(17) 0.074(10) Uiso 1.00 1 . . . .
H(13) H 0.5012(15) -0.036(2) 0.8840(13) 0.040(6) Uiso 1.00 1 . . . .

loop_
_atom_site_aniso_label
_atom_site_aniso_U_11
_atom_site_aniso_U_22
_atom_site_aniso_U_33
_atom_site_aniso_U_12
_atom_site_aniso_U_13
_atom_site_aniso_U_23
Zn(1) 0.03584(17) 0.01947(16) 0.02403(15) 0.0000 -0.00684(11) 0.0000
Cl(1) 0.0543(3) 0.0432(2) 0.0263(2) 0.0234(2) 0.0080(2) 0.00790(19)
N(1) 0.0450(9) 0.0331(9) 0.0357(8) 0.0125(7) 0.0060(7) 0.0120(7)
N(2) 0.0314(7) 0.0269(7) 0.0255(7) 0.0038(6) -0.0019(5) -0.0000(5)
C(1) 0.0663(15) 0.0205(10) 0.0663(15) 0.0103(10) 0.0216(13) 0.0088(10)
C(2) 0.0398(11) 0.0570(15) 0.0373(11) 0.0182(10) -0.0031(9) 0.0166(10)
C(3) 0.0340(9) 0.0324(10) 0.0308(9) 0.0063(7) -0.0047(7) -0.0008(7)
C(4) 0.0307(9) 0.0357(10) 0.0434(11) 0.0074(8) -0.0082(8) -0.0033(8)
C(5) 0.0297(9) 0.0341(10) 0.0462(11) 0.0030(7) 0.0033(8) -0.0083(9)
C(6) 0.0435(11) 0.0407(11) 0.0401(11) 0.0010(9) 0.0151(9) -0.0037(9)
C(7) 0.0593(13) 0.0377(12) 0.0307(9) 0.0037(9) 0.0128(9) 0.0011(8)
C(8) 0.0505(12) 0.0350(10) 0.0255(8) 0.0073(9) 0.0011(8) -0.0011(7)
C(9) 0.0367(9) 0.0319(10) 0.0252(8) 0.0056(8) 0.0008(7) -0.0018(7)
C(10) 0.0322(8) 0.0221(8) 0.0259(8) 0.0010(6) 0.0010(6) -0.0030(6)
C(11) 0.0350(9) 0.0255(9) 0.0350(9) 0.0013(7) 0.0036(7) -0.0057(7)
C(12) 0.0593(15) 0.0650(18) 0.0422(12) 0.0221(14) 0.0073(11) 0.0293(13)

loop_
_atom_type_symbol
_atom_type_description
_atom_type_scat_dispersion_real
_atom_type_scat_dispersion_imag
_atom_type_scat_source
C C 0.003 0.002
;
International Tables for Crystallography
(1992, Vol. C, Tables 4.2.6.8 and 6.1.1.4)
;
H H 0.000 0.000
;
International Tables for Crystallography
(1992, Vol. C, Table 6.1.1.4)
;
Cl Cl 0.148 0.159
;
International Tables for Crystallography
(1992, Vol. C, Tables 4.2.6.8 and 6.1.1.4)
;
N N 0.006 0.003
;
International Tables for Crystallography
(1992, Vol. C, Tables 4.2.6.8 and 6.1.1.4)
;
Zn Zn 0.284 1.430
;
International Tables for Crystallography
(1992, Vol. C, Tables 4.2.6.8 and 6.1.1.4)
;

loop_
_geom_angle_atom_site_label_1
_geom_angle_atom_site_label_2
_geom_angle_atom_site_label_3
_geom_angle
_geom_angle_publ_flag
_geom_angle_site_symmetry_1
_geom_angle_site_symmetry_2
_geom_angle_site_symmetry_3
Cl(1) Zn(1) Cl(1) 97.44(2) yes . . 7_656
Cl(1) Zn(1) N(1) 169.35(4) yes . . .
Cl(1) Zn(1) N(1) 91.07(4) yes . . 7_656
Cl(1) Zn(1) N(1) 91.07(4) yes 7_656 . .
Cl(1) Zn(1) N(1) 169.35(4) yes 7_656 . 7_656
N(1) Zn(1) N(1) 81.26(6) yes . . 7_656
Zn(1) N(1) C(1) 106.43(13) yes . . .
Zn(1) N(1) C(2) 107.74(13) yes . . .
Zn(1) N(1) C(12) 113.38(15) yes . . .
C(1) N(1) C(2) 110.52(18) yes . . .
C(1) N(1) C(12) 110.60(19) yes . . .
C(2) N(1) C(12) 108.14(17) yes . . .
C(3) N(2) C(10) 117.40(15) yes . . .
N(1) C(1) C(1) 110.35(19) yes . . 7_656
N(1) C(2) C(3) 113.43(17) yes . . .
N(2) C(3) C(2) 118.57(17) yes . . .
N(2) C(3) C(4) 123.69(17) yes . . .
C(2) C(3) C(4) 117.69(18) yes . . .
C(3) C(4) C(5) 119.33(18) yes . . .
C(4) C(5) C(11) 119.73(18) yes . . .
C(7) C(6) C(11) 120.9(2) yes . . .
C(6) C(7) C(8) 120.2(2) yes . . .
C(7) C(8) C(9) 120.83(19) yes . . .
C(8) C(9) C(10) 120.35(19) yes . . .
N(2) C(10) C(9) 119.49(16) yes . . .
N(2) C(10) C(11) 121.75(16) yes . . .
C(9) C(10) C(11) 118.76(17) yes . . .
C(5) C(11) C(6) 122.92(18) yes . . .
C(5) C(11) C(10) 118.07(17) yes . . .
C(6) C(11) C(10) 119.01(18) yes . . .
N(1) C(1) H(1) 108.1(15) no . . .
N(1) C(1) H(2) 108.3(17) no . . .
C(1) C(1) H(1) 110.4(14) no 7_656 . .
C(1) C(1) H(2) 113.6(16) no 7_656 . .
H(1) C(1) H(2) 106(2) no . . .
N(1) C(2) H(3) 108.7(16) no . . .
N(1) C(2) H(4) 106.1(13) no . . .
C(3) C(2) H(3) 109.2(15) no . . .
C(3) C(2) H(4) 108.1(13) no . . .
H(3) C(2) H(4) 111(2) no . . .
C(3) C(4) H(5) 118.9(15) no . . .
C(5) C(4) H(5) 121.7(15) no . . .
C(4) C(5) H(6) 121.3(13) no . . .
C(11) C(5) H(6) 119.0(13) no . . .
C(7) C(6) H(7) 122.1(14) no . . .
C(11) C(6) H(7) 117.0(14) no . . .
C(6) C(7) H(8) 120.9(15) no . . .
C(8) C(7) H(8) 119.0(15) no . . .
C(7) C(8) H(9) 119.7(13) no . . .
C(9) C(8) H(9) 119.4(13) no . . .
C(8) C(9) H(10) 121.3(14) no . . .
C(10) C(9) H(10) 118.4(14) no . . .
N(1) C(12) H(11) 110.6(18) no . . .
N(1) C(12) H(12) 108.0(18) no . . .
N(1) C(12) H(13) 109.7(15) no . . .
H(11) C(12) H(12) 107(2) no . . .
H(11) C(12) H(13) 111(2) no . . .
H(12) C(12) H(13) 110(2) no . . .

loop_
_geom_bond_atom_site_label_1
_geom_bond_atom_site_label_2
_geom_bond_distance
_geom_bond_publ_flag
_geom_bond_site_symmetry_1
_geom_bond_site_symmetry_2
Zn(1) Cl(1) 2.3469(5) yes . .
Zn(1) Cl(1) 2.3469(5) yes . 7_656
Zn(1) N(1) 2.2083(17) yes . .
Zn(1) N(1) 2.2083(17) yes . 7_656
N(1) C(1) 1.487(3) yes . .
N(1) C(2) 1.466(2) yes . .
N(1) C(12) 1.482(3) yes . .
N(2) C(3) 1.319(2) yes . .
N(2) C(10) 1.386(2) yes . .
C(1) C(1) 1.504(3) yes . 7_656
C(2) C(3) 1.508(2) yes . .
C(3) C(4) 1.414(2) yes . .
C(4) C(5) 1.350(3) yes . .
C(5) C(11) 1.403(2) yes . .
C(6) C(7) 1.354(3) yes . .
C(6) C(11) 1.419(2) yes . .
C(7) C(8) 1.402(3) yes . .
C(8) C(9) 1.372(2) yes . .
C(9) C(10) 1.411(2) yes . .
C(10) C(11) 1.418(2) yes . .
C(1) H(1) 0.94(2) no . .
C(1) H(2) 0.91(2) no . .
C(2) H(3) 0.93(2) no . .
C(2) H(4) 1.03(2) no . .
C(4) H(5) 0.85(2) no . .
C(5) H(6) 0.98(2) no . .
C(6) H(7) 0.95(2) no . .
C(7) H(8) 0.90(2) no . .
C(8) H(9) 0.97(2) no . .
C(9) H(10) 0.91(2) no . .
C(12) H(11) 0.88(2) no . .
C(12) H(12) 0.96(3) no . .
C(12) H(13) 0.95(2) no . .

loop_
_geom_contact_atom_site_label_1
_geom_contact_atom_site_label_2
_geom_contact_distance
_geom_contact_publ_flag
_geom_contact_site_symmetry_1
_geom_contact_site_symmetry_2
Cl(1) C(4) 3.593(2) ? . 8_456
C(4) Cl(1) 3.593(2) ? . 8_546
C(4) C(10) 3.462(2) ? . 2_645
C(5) C(9) 3.513(2) ? . 2_645
C(5) C(10) 3.503(2) ? . 2_645
C(9) C(5) 3.513(2) ? . 2_655
C(10) C(4) 3.462(2) ? . 2_655
C(10) C(5) 3.503(2) ? . 2_655
Cl(1) H(2) 3.04(2) ? . 7_666
Cl(1) H(3) 3.35(2) ? . 8_456
Cl(1) H(5) 2.75(2) ? . 8_456
Cl(1) H(8) 3.01(2) ? . 5_666
Cl(1) H(9) 3.00(2) ? . 5_666
N(2) H(5) 3.23(2) ? . 2_655
C(1) H(5) 3.36(2) ? . 2_645
C(1) H(6) 3.60(2) ? . 2_645
C(2) H(8) 3.21(2) ? . 4_655
C(3) H(3) 3.59(2) ? . 2_655
C(3) H(5) 3.58(2) ? . 2_655
C(4) H(1) 3.10(2) ? . 2_655
C(4) H(2) 3.25(2) ? . 2_655
C(4) H(3) 3.55(2) ? . 2_655
C(5) H(1) 3.00(2) ? . 2_655
C(6) H(4) 3.57(2) ? . 4_654
C(6) H(8) 3.59(2) ? . 2_645
C(6) H(11) 3.60(2) ? . 3_554
C(6) H(12) 3.37(3) ? . 4_654
C(7) H(4) 3.27(2) ? . 4_654
C(7) H(6) 3.53(2) ? . 2_655
C(7) H(7) 3.45(2) ? . 2_655
C(7) H(11) 2.99(2) ? . 3_554
C(8) H(6) 3.10(2) ? . 2_655
C(8) H(7) 3.59(2) ? . 2_655
C(8) H(9) 3.07(2) ? . 5_666
C(8) H(10) 3.48(2) ? . 5_666
C(8) H(11) 2.98(2) ? . 3_554
C(9) H(6) 3.01(2) ? . 2_655
C(9) H(9) 3.08(2) ? . 5_666
C(9) H(11) 3.59(2) ? . 3_554
C(10) H(5) 3.29(2) ? . 2_655
C(10) H(6) 3.37(2) ? . 2_655
C(12) H(7) 3.36(2) ? . 4_655
H(1) C(4) 3.10(2) ? . 2_645
H(1) C(5) 3.00(2) ? . 2_645
H(1) H(5) 3.00(3) ? . 2_645
H(1) H(6) 2.81(3) ? . 2_645
H(2) Cl(1) 3.04(2) ? . 7_646
H(2) C(4) 3.25(2) ? . 2_645
H(2) H(5) 2.82(3) ? . 2_645
H(2) H(8) 3.59(3) ? . 3_555
H(3) Cl(1) 3.35(2) ? . 8_546
H(3) C(3) 3.59(2) ? . 2_645
H(3) C(4) 3.55(2) ? . 2_645
H(3) H(4) 3.08(3) ? . 2_645
H(3) H(8) 2.99(3) ? . 4_655
H(4) C(6) 3.57(2) ? . 4_655
H(4) C(7) 3.27(2) ? . 4_655
H(4) H(3) 3.08(3) ? . 2_655
H(4) H(7) 3.15(3) ? . 4_655
H(4) H(8) 2.55(3) ? . 4_655
H(5) Cl(1) 2.75(2) ? . 8_546
H(5) N(2) 3.23(2) ? . 2_645
H(5) C(1) 3.36(2) ? . 2_655
H(5) C(3) 3.58(2) ? . 2_645
H(5) C(10) 3.29(2) ? . 2_645
H(5) H(1) 3.00(3) ? . 2_655
H(5) H(2) 2.82(3) ? . 2_655
H(6) C(1) 3.60(2) ? . 2_655
H(6) C(7) 3.53(2) ? . 2_645
H(6) C(8) 3.10(2) ? . 2_645
H(6) C(9) 3.01(2) ? . 2_645
H(6) C(10) 3.37(2) ? . 2_645
H(6) H(1) 2.81(3) ? . 2_655
H(6) H(9) 3.40(3) ? . 2_645
H(6) H(9) 3.23(3) ? . 6_556
H(6) H(10) 3.25(3) ? . 2_645
H(6) H(13) 3.31(3) ? . 8_556
H(7) C(7) 3.45(2) ? . 2_645
H(7) C(8) 3.59(2) ? . 2_645
H(7) C(12) 3.36(2) ? . 4_654
H(7) H(4) 3.15(3) ? . 4_654
H(7) H(8) 3.32(3) ? . 2_645
H(7) H(9) 3.58(3) ? . 2_645
H(7) H(10) 3.55(3) ? . 6_556
H(7) H(11) 3.29(3) ? . 4_654
H(7) H(12) 2.56(3) ? . 4_654
H(8) Cl(1) 3.01(2) ? . 5_666
H(8) C(2) 3.21(2) ? . 4_654
H(8) C(6) 3.59(2) ? . 2_655
H(8) H(2) 3.59(3) ? . 3_554
H(8) H(3) 2.99(3) ? . 4_654
H(8) H(4) 2.55(3) ? . 4_654
H(8) H(7) 3.32(3) ? . 2_655
H(8) H(11) 3.10(3) ? . 3_554
H(8) H(11) 3.41(3) ? . 4_654
H(8) H(12) 3.42(3) ? . 4_654
H(9) Cl(1) 3.00(2) ? . 5_666
H(9) C(8) 3.07(2) ? . 5_666
H(9) C(9) 3.08(2) ? . 5_666
H(9) H(6) 3.40(3) ? . 2_655
H(9) H(6) 3.23(3) ? . 6_456
H(9) H(7) 3.58(3) ? . 2_655
H(9) H(9) 2.54(3) ? . 5_666
H(9) H(10) 2.61(3) ? . 5_666
H(9) H(11) 3.10(3) ? . 3_554
H(9) H(13) 3.55(3) ? . 3_554
H(10) C(8) 3.48(2) ? . 5_666
H(10) H(6) 3.25(3) ? . 2_655
H(10) H(7) 3.55(3) ? . 6_456
H(10) H(9) 2.61(3) ? . 5_666
H(11) C(6) 3.60(2) ? . 3_555
H(11) C(7) 2.99(2) ? . 3_555
H(11) C(8) 2.98(2) ? . 3_555
H(11) C(9) 3.59(2) ? . 3_555
H(11) H(7) 3.29(3) ? . 4_655
H(11) H(8) 3.10(3) ? . 3_555
H(11) H(8) 3.41(3) ? . 4_655
H(11) H(9) 3.10(3) ? . 3_555
H(12) C(6) 3.37(3) ? . 4_655
H(12) H(7) 2.56(3) ? . 4_655
H(12) H(8) 3.42(3) ? . 4_655
H(13) H(6) 3.31(3) ? . 8_446
H(13) H(9) 3.55(3) ? . 3_555

loop_
_geom_torsion_atom_site_label_1
_geom_torsion_atom_site_label_2
_geom_torsion_atom_site_label_3
_geom_torsion_atom_site_label_4
_geom_torsion
_geom_torsion_publ_flag
_geom_torsion_site_symmetry_1
_geom_torsion_site_symmetry_2
_geom_torsion_site_symmetry_3
_geom_torsion_site_symmetry_4
Cl(1) Zn(1) N(1) C(1) -30.0(3) ? . . . .
Cl(1) Zn(1) N(1) C(2) 88.6(2) ? . . . .
Cl(1) Zn(1) N(1) C(12) -151.8(2) ? . . . .
Cl(1) Zn(1) N(1) C(1) -173.07(13) ? . . 7_656 7_656
Cl(1) Zn(1) N(1) C(2) -54.51(12) ? . . 7_656 7_656
Cl(1) Zn(1) N(1) C(12) 65.12(15) ? . . 7_656 7_656
Cl(1) Zn(1) N(1) C(1) -173.07(13) ? 7_656 . . .
Cl(1) Zn(1) N(1) C(2) -54.51(12) ? 7_656 . . .
Cl(1) Zn(1) N(1) C(12) 65.12(16) ? 7_656 . . .
Cl(1) Zn(1) N(1) C(1) -30.0(3) ? 7_656 . 7_656 7_656
Cl(1) Zn(1) N(1) C(2) 88.6(2) ? 7_656 . 7_656 7_656
Cl(1) Zn(1) N(1) C(12) -151.8(2) ? 7_656 . 7_656 7_656
N(1) Zn(1) N(1) C(1) 14.36(14) ? . . 7_656 7_656
N(1) Zn(1) N(1) C(2) 132.92(13) ? . . 7_656 7_656
N(1) Zn(1) N(1) C(12) -107.45(16) ? . . 7_656 7_656
N(1) Zn(1) N(1) C(1) 14.36(14) ? 7_656 . . .
N(1) Zn(1) N(1) C(2) 132.92(13) ? 7_656 . . .
N(1) Zn(1) N(1) C(12) -107.45(16) ? 7_656 . . .
Zn(1) N(1) C(1) C(1) -41.6(2) ? . . . 7_656
Zn(1) N(1) C(2) C(3) -45.1(2) ? . . . .
C(1) N(1) C(2) C(3) 70.8(2) ? . . . .
C(2) N(1) C(1) C(1) -158.3(2) ? . . . 7_656
C(12) N(1) C(1) C(1) 82.0(2) ? . . . 7_656
C(12) N(1) C(2) C(3) -168.0(2) ? . . . .
C(3) N(2) C(10) C(9) 178.76(17) ? . . . .
C(3) N(2) C(10) C(11) -1.7(2) ? . . . .
C(10) N(2) C(3) C(2) 177.95(18) ? . . . .
C(10) N(2) C(3) C(4) 0.8(2) ? . . . .
N(1) C(1) C(1) N(1) 58.1(2) ? . . 7_656 7_656
N(1) C(2) C(3) N(2) 22.9(2) ? . . . .
N(1) C(2) C(3) C(4) -159.83(19) ? . . . .
N(2) C(3) C(4) C(5) 0.8(3) ? . . . .
C(2) C(3) C(4) C(5) -176.3(2) ? . . . .
C(3) C(4) C(5) C(11) -1.6(3) ? . . . .
C(4) C(5) C(11) C(6) -179.1(2) ? . . . .
C(4) C(5) C(11) C(10) 0.7(2) ? . . . .
C(7) C(6) C(11) C(5) 179.92(18) ? . . . .
C(7) C(6) C(11) C(10) 0.1(2) ? . . . .
C(11) C(6) C(7) C(8) -0.4(3) ? . . . .
C(6) C(7) C(8) C(9) 0.3(3) ? . . . .
C(7) C(8) C(9) C(10) 0.2(3) ? . . . .
C(8) C(9) C(10) N(2) 179.03(17) ? . . . .
C(8) C(9) C(10) C(11) -0.5(2) ? . . . .
N(2) C(10) C(11) C(5) 1.0(2) ? . . . .
N(2) C(10) C(11) C(6) -179.17(17) ? . . . .
C(9) C(10) C(11) C(5) -179.47(17) ? . . . .
C(9) C(10) C(11) C(6) 0.3(2) ? . . . .

loop_
_cod_changelog_entry_id
_cod_changelog_entry_author
_cod_changelog_entry_date
_cod_changelog_entry_text
1 'Vaitkus, Antanas' 2024-11-16T00:18:53+02:00
;
 Replaced the '\/Y' character sequence with the backslash character ('\')
 in multiple data values.
;
